data_4085313
loop_
_publ_author_name
'Serrano, J. Luis'
'P\'erez, Jos\'e'
'Garc\'ia, Luis'
'S\'anchez, Gregorio'
'Garc\'ia, Joaqu\'in'
'Lozano, Pedro'
'Zende, Vidya'
'Kapdi, Anant'

_publ_section_title
;
 N-Heterocyclic-Carbene Complexes Readily Prepared from
 Di-\m-hydroxopalladacycles Catalyze the Suzuki Arylation of
 9-Bromophenanthrene
;
_journal_issue 2
_journal_name_full Organometallics
_journal_page_first 522
_journal_paper_doi 10.1021/om501160n
_journal_volume 34
_journal_year 2015
_chemical_formula_moiety 'C27 H26 N4 O2 Pd'
_chemical_formula_sum 'C27 H26 N4 O2 Pd'
_chemical_formula_weight 544.92
_chemical_name_systematic
;
 ?
;
_space_group_IT_number 14
_symmetry_cell_setting monoclinic
_symmetry_space_group_name_Hall '-P 2yab'
_symmetry_space_group_name_H-M 'P 1 21/a 1'
_atom_sites_solution_hydrogens geom
_atom_sites_solution_primary direct
_atom_sites_solution_secondary difmap
_audit_creation_method SHELXL-97
_cell_angle_alpha 90.00
_cell_angle_beta 96.2630(10)
_cell_angle_gamma 90.00
_cell_formula_units_Z 4
_cell_length_a 13.6655(6)
_cell_length_b 11.2625(5)
_cell_length_c 15.8256(7)
_cell_measurement_temperature 100(2)
_cell_volume 2421.14(19)
_computing_structure_refinement 'SHELXL-97 (Sheldrick, 1997)'
_diffrn_ambient_temperature 100(2)
_diffrn_measured_fraction_theta_full 0.000
_diffrn_measured_fraction_theta_max 0.999
_diffrn_radiation_monochromator graphite
_diffrn_radiation_source 'fine-focus sealed tube'
_diffrn_radiation_type MoK\a
_diffrn_radiation_wavelength 0.71073
_diffrn_reflns_av_R_equivalents 0.0368
_diffrn_reflns_av_sigmaI/netI 0.0193
_diffrn_reflns_limit_h_max 19
_diffrn_reflns_limit_h_min -19
_diffrn_reflns_limit_k_max 16
_diffrn_reflns_limit_k_min -16
_diffrn_reflns_limit_l_max 22
_diffrn_reflns_limit_l_min -22
_diffrn_reflns_number 78179
_diffrn_reflns_theta_full 0.50
_diffrn_reflns_theta_max 30.59
_diffrn_reflns_theta_min 2.22
_exptl_absorpt_coefficient_mu 0.798
_exptl_absorpt_correction_T_max 0.8897
_exptl_absorpt_correction_T_min 0.7676
_exptl_absorpt_correction_type multi-scan
_exptl_absorpt_process_details SADABS
_exptl_crystal_colour colourless
_exptl_crystal_density_diffrn 1.495
_exptl_crystal_density_method 'not measured'
_exptl_crystal_description prism
_exptl_crystal_F_000 1112
_exptl_crystal_size_max 0.35
_exptl_crystal_size_mid 0.18
_exptl_crystal_size_min 0.15
_refine_diff_density_max 1.018
_refine_diff_density_min -0.526
_refine_diff_density_rms 0.082
_refine_ls_extinction_method none
_refine_ls_goodness_of_fit_ref 0.988
_refine_ls_hydrogen_treatment constr
_refine_ls_matrix_type full
_refine_ls_number_parameters 304
_refine_ls_number_reflns 7441
_refine_ls_number_restraints 0
_refine_ls_restrained_S_all 0.988
_refine_ls_R_factor_all 0.0379
_refine_ls_R_factor_gt 0.0297
_refine_ls_shift/su_max 0.002
_refine_ls_shift/su_mean 0.000
_refine_ls_structure_factor_coef Fsqd
_refine_ls_weighting_details 'calc w=1/[\s^2^(Fo^2^)+(0.0371P)^2^+2.9869P] where P=(Fo^2^+2Fc^2^)/3'
_refine_ls_weighting_scheme calc
_refine_ls_wR_factor_gt 0.0716
_refine_ls_wR_factor_ref 0.0756
_reflns_number_gt 6414
_reflns_number_total 7441
_reflns_threshold_expression >2sigma(I)
_cod_data_source_file om501160n_si_002.cif
_cod_data_source_block IIe
_cod_depositor_comments 'Adding full bibliography for 4085310--4085313.cif.'
_cod_original_sg_symbol_H-M P21/a
_cod_database_code 4085313

loop_
_symmetry_equiv_pos_as_xyz
'x, y, z'
'-x+1/2, y+1/2, -z'
'-x, -y, -z'
'x-1/2, -y-1/2, z'

loop_
_atom_site_label
_atom_site_type_symbol
_atom_site_fract_x
_atom_site_fract_y
_atom_site_fract_z
_atom_site_U_iso_or_equiv
_atom_site_adp_type
_atom_site_occupancy
_atom_site_symmetry_multiplicity
_atom_site_calc_flag
_atom_site_refinement_flags
Pd1 Pd 0.100413(9) 0.896082(11) 0.187770(8) 0.01622(4) Uani 1 1 d .
O1 O 0.03229(15) 0.95979(17) 0.38200(11) 0.0445(4) Uani 1 1 d .
O2 O 0.23922(12) 1.13826(14) 0.21280(11) 0.0327(3) Uani 1 1 d .
N1 N -0.02544(11) 0.98373(13) 0.13665(10) 0.0198(3) Uani 1 1 d .
N2 N 0.13420(12) 1.02288(15) 0.28291(10) 0.0243(3) Uani 1 1 d .
N3 N 0.21828(11) 0.70791(15) 0.28904(10) 0.0232(3) Uani 1 1 d .
N4 N 0.30623(11) 0.80137(14) 0.20708(10) 0.0200(3) Uani 1 1 d .
C1 C -0.06549(14) 1.07873(17) 0.17035(14) 0.0251(4) Uani 1 1 d .
H1 H -0.0305 1.1157 0.2185 0.030 Uiso 1 1 calc R
C2 C -0.15571(15) 1.12560(19) 0.13812(16) 0.0314(5) Uani 1 1 d .
H2 H -0.1827 1.1928 0.1636 0.038 Uiso 1 1 calc R
C3 C -0.20494(15) 1.0713(2) 0.06779(16) 0.0337(5) Uani 1 1 d .
H3 H -0.2673 1.1005 0.0445 0.040 Uiso 1 1 calc R
C4 C -0.16392(14) 0.97445(19) 0.03113(14) 0.0281(4) Uani 1 1 d .
H4 H -0.1971 0.9380 -0.0181 0.034 Uiso 1 1 calc R
C5 C -0.07341(13) 0.93091(17) 0.06714(12) 0.0206(3) Uani 1 1 d .
C6 C -0.02329(12) 0.82583(16) 0.03790(12) 0.0195(3) Uani 1 1 d .
C7 C 0.06194(12) 0.78779(15) 0.09013(11) 0.0185(3) Uani 1 1 d .
C8 C 0.10845(14) 0.68528(17) 0.06486(13) 0.0229(3) Uani 1 1 d .
H8 H 0.1654 0.6567 0.0986 0.027 Uiso 1 1 calc R
C9 C 0.07319(16) 0.62396(18) -0.00869(14) 0.0281(4) Uani 1 1 d .
H9 H 0.1062 0.5544 -0.0243 0.034 Uiso 1 1 calc R
C10 C -0.00998(16) 0.66371(19) -0.05949(14) 0.0289(4) Uani 1 1 d .
H10 H -0.0337 0.6216 -0.1096 0.035 Uiso 1 1 calc R
C11 C -0.05779(14) 0.76483(18) -0.03642(12) 0.0246(4) Uani 1 1 d .
H11 H -0.1142 0.7930 -0.0711 0.029 Uiso 1 1 calc R
C12 C 0.09251(17) 1.0289(2) 0.35894(13) 0.0307(4) Uani 1 1 d .
C13 C 0.13410(19) 1.1371(2) 0.40554(14) 0.0333(5) Uani 1 1 d .
C14 C 0.1162(2) 1.1854(2) 0.48295(15) 0.0445(6) Uani 1 1 d .
H14 H 0.0711 1.1502 0.5171 0.053 Uiso 1 1 calc R
C15 C 0.1681(3) 1.2887(2) 0.50807(16) 0.0535(8) Uani 1 1 d .
H15 H 0.1574 1.3247 0.5606 0.064 Uiso 1 1 calc R
C16 C 0.2345(2) 1.3403(2) 0.45926(18) 0.0501(7) Uani 1 1 d .
H16 H 0.2696 1.4092 0.4794 0.060 Uiso 1 1 calc R
C17 C 0.2506(2) 1.2916(2) 0.37976(16) 0.0393(5) Uani 1 1 d .
H17 H 0.2946 1.3273 0.3448 0.047 Uiso 1 1 calc R
C18 C 0.19912(17) 1.18956(19) 0.35530(14) 0.0314(4) Uani 1 1 d .
C19 C 0.19614(15) 1.11678(17) 0.27501(13) 0.0254(4) Uani 1 1 d .
C20 C 0.21428(12) 0.79651(16) 0.23105(11) 0.0189(3) Uani 1 1 d .
C21 C 0.31109(14) 0.65687(18) 0.29957(13) 0.0262(4) Uani 1 1 d .
H21 H 0.3317 0.5925 0.3361 0.031 Uiso 1 1 calc R
C22 C 0.36624(13) 0.71562(18) 0.24843(12) 0.0237(4) Uani 1 1 d .
H22 H 0.4335 0.7012 0.2418 0.028 Uiso 1 1 calc R
C23 C 0.33682(15) 0.88523(19) 0.14491(14) 0.0293(4) Uani 1 1 d .
H23A H 0.4064 0.8722 0.1378 0.044 Uiso 1 1 calc R
H23B H 0.3279 0.9665 0.1648 0.044 Uiso 1 1 calc R
H23C H 0.2968 0.8734 0.0903 0.044 Uiso 1 1 calc R
C24 C 0.13633(16) 0.6695(2) 0.33421(15) 0.0335(5) Uani 1 1 d .
H24A H 0.0860 0.7331 0.3312 0.040 Uiso 1 1 calc R
H24B H 0.1603 0.6566 0.3948 0.040 Uiso 1 1 calc R
C25 C 0.08941(17) 0.5561(2) 0.29750(19) 0.0434(6) Uani 1 1 d .
H25A H 0.1408 0.4944 0.2960 0.052 Uiso 1 1 calc R
H25B H 0.0603 0.5709 0.2384 0.052 Uiso 1 1 calc R
C26 C 0.00952(16) 0.5108(2) 0.3496(2) 0.0636(10) Uani 1 1 d .
H26A H 0.0368 0.5058 0.4101 0.076 Uiso 1 1 calc R
H26B H -0.0453 0.5686 0.3454 0.076 Uiso 1 1 calc R
C27 C -0.03041(16) 0.3902(2) 0.3209(2) 0.0885(16) Uani 1 1 d R
H27A H -0.0813 0.3659 0.3564 0.133 Uiso 1 1 calc R
H27B H 0.0232 0.3319 0.3263 0.133 Uiso 1 1 calc R
H27C H -0.0589 0.3948 0.2614 0.133 Uiso 1 1 calc R

loop_
_atom_site_aniso_label
_atom_site_aniso_U_11
_atom_site_aniso_U_22
_atom_site_aniso_U_33
_atom_site_aniso_U_23
_atom_site_aniso_U_13
_atom_site_aniso_U_12
Pd1 0.01187(6) 0.01636(7) 0.02095(7) 0.00076(5) 0.00407(4) 0.00133(4)
O1 0.0577(11) 0.0427(10) 0.0367(9) -0.0002(8) 0.0213(8) -0.0069(9)
O2 0.0299(8) 0.0273(7) 0.0419(9) -0.0068(7) 0.0080(7) -0.0062(6)
N1 0.0150(6) 0.0175(7) 0.0278(8) 0.0050(6) 0.0065(6) 0.0018(5)
N2 0.0261(8) 0.0246(8) 0.0224(7) -0.0021(6) 0.0036(6) 0.0031(6)
N3 0.0179(7) 0.0255(8) 0.0266(8) 0.0038(6) 0.0042(6) 0.0049(6)
N4 0.0137(6) 0.0234(7) 0.0232(7) -0.0028(6) 0.0025(5) 0.0022(5)
C1 0.0207(8) 0.0207(9) 0.0349(10) 0.0023(7) 0.0079(7) 0.0029(7)
C2 0.0235(9) 0.0251(10) 0.0473(13) 0.0074(9) 0.0120(9) 0.0095(8)
C3 0.0195(9) 0.0338(11) 0.0475(13) 0.0109(10) 0.0025(8) 0.0091(8)
C4 0.0173(8) 0.0313(10) 0.0351(10) 0.0092(8) 0.0003(7) 0.0029(7)
C5 0.0144(7) 0.0212(8) 0.0271(9) 0.0079(7) 0.0060(6) 0.0002(6)
C6 0.0143(7) 0.0196(8) 0.0253(8) 0.0039(7) 0.0048(6) -0.0029(6)
C7 0.0141(7) 0.0174(8) 0.0245(8) 0.0022(6) 0.0046(6) -0.0015(6)
C8 0.0195(8) 0.0190(8) 0.0303(9) -0.0010(7) 0.0031(7) 0.0006(7)
C9 0.0275(10) 0.0229(9) 0.0342(10) -0.0054(8) 0.0051(8) -0.0025(7)
C10 0.0295(10) 0.0287(10) 0.0287(10) -0.0048(8) 0.0034(8) -0.0075(8)
C11 0.0190(8) 0.0285(10) 0.0259(9) 0.0041(7) 0.0014(7) -0.0057(7)
C12 0.0381(11) 0.0287(10) 0.0255(9) -0.0015(8) 0.0037(8) 0.0060(9)
C13 0.0464(13) 0.0282(10) 0.0244(10) -0.0003(8) -0.0011(9) 0.0100(9)
C14 0.0707(18) 0.0370(13) 0.0259(11) -0.0012(9) 0.0059(11) 0.0090(12)
C15 0.094(2) 0.0370(14) 0.0278(12) -0.0059(10) 0.0003(13) 0.0091(14)
C16 0.0731(19) 0.0283(12) 0.0449(15) -0.0107(10) -0.0110(13) 0.0022(12)
C17 0.0506(14) 0.0253(10) 0.0390(12) -0.0051(9) -0.0088(10) 0.0030(10)
C18 0.0373(11) 0.0240(10) 0.0305(10) -0.0047(8) -0.0069(8) 0.0078(8)
C19 0.0243(9) 0.0231(9) 0.0276(9) -0.0039(7) -0.0029(7) 0.0038(7)
C20 0.0145(7) 0.0208(8) 0.0214(8) -0.0017(6) 0.0025(6) 0.0016(6)
C21 0.0230(9) 0.0265(10) 0.0282(9) 0.0005(8) -0.0006(7) 0.0094(7)
C22 0.0169(8) 0.0290(9) 0.0247(9) -0.0064(7) -0.0006(7) 0.0068(7)
C23 0.0217(9) 0.0339(11) 0.0341(10) 0.0052(8) 0.0118(8) 0.0034(8)
C24 0.0256(10) 0.0360(12) 0.0409(12) 0.0151(9) 0.0127(9) 0.0058(8)
C25 0.0263(11) 0.0375(13) 0.0661(17) 0.0199(12) 0.0045(11) 0.0000(9)
C26 0.0336(13) 0.0630(19) 0.096(3) 0.0413(19) 0.0141(15) -0.0009(13)
C27 0.0370(16) 0.070(2) 0.153(4) 0.059(3) -0.012(2) -0.0179(15)

loop_
_atom_type_symbol
_atom_type_description
_atom_type_scat_dispersion_real
_atom_type_scat_dispersion_imag
_atom_type_scat_source
C C 0.0033 0.0016 'International Tables Vol C Tables 4.2.6.8 and 6.1.1.4'
H H 0.0000 0.0000 'International Tables Vol C Tables 4.2.6.8 and 6.1.1.4'
N N 0.0061 0.0033 'International Tables Vol C Tables 4.2.6.8 and 6.1.1.4'
O O 0.0106 0.0060 'International Tables Vol C Tables 4.2.6.8 and 6.1.1.4'
Pd Pd -0.9988 1.0072 'International Tables Vol C Tables 4.2.6.8 and 6.1.1.4'

loop_
_geom_angle_atom_site_label_1
_geom_angle_atom_site_label_2
_geom_angle_atom_site_label_3
_geom_angle
C20 Pd1 C7 93.01(7)
C20 Pd1 N1 173.82(7)
C7 Pd1 N1 81.44(7)
C20 Pd1 N2 91.96(7)
C7 Pd1 N2 174.43(7)
N1 Pd1 N2 93.70(6)
C1 N1 C5 119.45(16)
C1 N1 Pd1 125.72(14)
C5 N1 Pd1 114.56(12)
C19 N2 C12 110.96(17)
C19 N2 Pd1 123.53(13)
C12 N2 Pd1 125.35(14)
C20 N3 C21 110.87(16)
C20 N3 C24 125.09(16)
C21 N3 C24 124.04(17)
C20 N4 C22 111.09(16)
C20 N4 C23 123.99(16)
C22 N4 C23 124.91(16)
N1 C1 C2 122.9(2)
C3 C2 C1 117.6(2)
C2 C3 C4 120.28(19)
C3 C4 C5 119.2(2)
N1 C5 C4 120.45(18)
N1 C5 C6 114.14(15)
C4 C5 C6 125.38(19)
C11 C6 C7 121.43(17)
C11 C6 C5 122.36(17)
C7 C6 C5 116.20(16)
C8 C7 C6 116.93(17)
C8 C7 Pd1 129.61(14)
C6 C7 Pd1 113.40(13)
C9 C8 C7 121.46(18)
C10 C9 C8 120.60(19)
C11 C10 C9 119.48(19)
C10 C11 C6 120.08(18)
O1 C12 N2 125.7(2)
O1 C12 C13 127.1(2)
N2 C12 C13 107.22(19)
C14 C13 C18 121.6(2)
C14 C13 C12 131.2(2)
C18 C13 C12 107.20(18)
C13 C14 C15 116.5(3)
C16 C15 C14 122.3(2)
C15 C16 C17 120.7(2)
C18 C17 C16 116.7(3)
C17 C18 C13 122.2(2)
C17 C18 C19 130.9(2)
C13 C18 C19 106.91(19)
O2 C19 N2 125.60(18)
O2 C19 C18 126.7(2)
N2 C19 C18 107.64(18)
N4 C20 N3 104.48(15)
N4 C20 Pd1 126.84(13)
N3 C20 Pd1 128.67(13)
C22 C21 N3 106.88(17)
C21 C22 N4 106.67(16)
N3 C24 C25 112.2(2)
C24 C25 C26 111.9(2)
C27 C26 C25 113.16(16)

loop_
_geom_bond_atom_site_label_1
_geom_bond_atom_site_label_2
_geom_bond_distance
Pd1 C20 1.9788(17)
Pd1 C7 1.9936(18)
Pd1 N1 2.0696(15)
Pd1 N2 2.0899(16)
O1 C12 1.217(3)
O2 C19 1.225(3)
N1 C1 1.339(2)
N1 C5 1.355(3)
N2 C19 1.369(3)
N2 C12 1.388(3)
N3 C20 1.353(2)
N3 C21 1.386(2)
N3 C24 1.458(3)
N4 C20 1.353(2)
N4 C22 1.384(2)
N4 C23 1.458(3)
C1 C2 1.386(3)
C2 C3 1.379(4)
C3 C4 1.382(3)
C4 C5 1.393(3)
C5 C6 1.467(3)
C6 C11 1.399(3)
C6 C7 1.419(2)
C7 C8 1.397(2)
C8 C9 1.393(3)
C9 C10 1.393(3)
C10 C11 1.382(3)
C12 C13 1.503(3)
C13 C14 1.386(3)
C13 C18 1.388(3)
C14 C15 1.397(4)
C15 C16 1.382(5)
C16 C17 1.411(4)
C17 C18 1.380(3)
C18 C19 1.509(3)
C21 C22 1.339(3)
C24 C25 1.517(4)
C25 C26 1.526(3)
C26 C27 1.5148
